data_1008045
_chemical_name_systematic 'Potassium trithulium fluoride - $-beta'
_chemical_formula_structural 'K Tm3 F10'
_chemical_formula_sum 'F10 K Tm3'
_publ_section_title
;
Quelques Fluorures Mixtes Terre Rare - Metal Alcalin de Structures
derivees de celle de la Fluorine
;

loop_
_publ_author_name
'Aleonard, S'
'le Fur, Y'
'Pontonnier, L'
'Gorius, M F'
'Roux, M T'

_journal_name_full 'Annales de Chimie (Paris) (Vol=Year)'
_journal_coden_ASTM ANCPAC
_journal_volume 1978
_journal_year 1978
_journal_page_first 417
_journal_page_last 427
_cell_length_a 20.9
_cell_length_b 8.2
_cell_length_c 20.9
_cell_angle_alpha 90
_cell_angle_beta 109.5
_cell_angle_gamma 90
_cell_volume 3376.4
_cell_formula_units_Z 18

loop_
_atom_site_label
_atom_site_fract_x
_atom_site_fract_y
_atom_site_fract_z
? ? ? ?

_cod_database_code 1008045
